data_4067661
loop_
_publ_author_name
'Mendoza, Consuelo'
'Bern\`es, Sylvain'
'Torrens, Hugo'
'Arroyo, Maribel'

_publ_section_title
;
 Carbon&#x2212;Fluorine Bond Activation in Thermolysis Reactions of the
 Osmium(IV) Perfluorothiolate Compounds [Os(SC6F5)4(P(C6H4X-4)3)] (X =
 CF3, Cl, F, H, CH3, and OCH3)
;
_journal_issue 12
_journal_name_full Organometallics
_journal_page_first 2646
_journal_paper_doi 10.1021/om901065g
_journal_volume 29
_journal_year 2010
_chemical_compound_source 'CH2Cl2/hexane (9:1)'
_chemical_formula_moiety 'C45 H21 F20 Os P S4, 0.5(H2 O)'
_chemical_formula_sum 'C45 H22 F20 O0.5 Os P S4'
_chemical_formula_weight 1300.04
_chemical_melting_point 423
_space_group_IT_number 2
_symmetry_cell_setting triclinic
_symmetry_Int_Tables_number 2
_symmetry_space_group_name_Hall '-P 1'
_symmetry_space_group_name_H-M 'P -1'
_atom_sites_solution_hydrogens geom
_atom_sites_solution_primary direct
_atom_sites_solution_secondary difmap
_audit_creation_date 2009-03-11
_audit_creation_method SHELXTL-Plus
_cell_angle_alpha 77.420(8)
_cell_angle_beta 72.116(8)
_cell_angle_gamma 67.338(9)
_cell_formula_units_Z 2
_cell_length_a 11.6506(13)
_cell_length_b 12.6198(14)
_cell_length_c 18.777(2)
_cell_measurement_pressure 101(2)
_cell_measurement_reflns_used 52
_cell_measurement_temperature 296(1)
_cell_measurement_theta_max 12.45
_cell_measurement_theta_min 4.77
_cell_volume 2408.9(5)
_computing_cell_refinement XSCANS
_computing_data_collection 'XSCANS (Siemens, 1996)'
_computing_data_reduction XSCANS
_computing_molecular_graphics SHELXTL-Plus
_computing_publication_material SHELXTL-Plus
_computing_structure_refinement SHELXTL-Plus
_computing_structure_solution 'SHELXTL-Plus (Sheldrick, 1998)'
_diffrn_ambient_pressure 101(2)
_diffrn_ambient_temperature 296(1)
_diffrn_detector 'Scintillation counter'
_diffrn_measured_fraction_theta_full 0.988
_diffrn_measured_fraction_theta_max 0.988
_diffrn_measurement_device_type 'Bruker P4'
_diffrn_measurement_method '\w scans'
_diffrn_radiation_monochromator graphite
_diffrn_radiation_probe x-ray
_diffrn_radiation_type MoK\a
_diffrn_radiation_wavelength 0.71073
_diffrn_reflns_av_R_equivalents 0.0300
_diffrn_reflns_av_sigmaI/netI 0.0583
_diffrn_reflns_limit_h_max 1
_diffrn_reflns_limit_h_min -13
_diffrn_reflns_limit_k_max 14
_diffrn_reflns_limit_k_min -14
_diffrn_reflns_limit_l_max 21
_diffrn_reflns_limit_l_min -22
_diffrn_reflns_number 9725
_diffrn_reflns_theta_full 25.00
_diffrn_reflns_theta_max 25.00
_diffrn_reflns_theta_min 1.96
_diffrn_source 'fine-focus sealed tube'
_diffrn_source_current 30
_diffrn_source_power 1.5
_diffrn_source_type FN4
_diffrn_source_voltage 50
_diffrn_standards_decay_% <1
_diffrn_standards_interval_count 97
_diffrn_standards_number 3
_exptl_absorpt_coefficient_mu 2.965
_exptl_absorpt_correction_T_max 0.554
_exptl_absorpt_correction_T_min 0.486
_exptl_absorpt_correction_type psi-scan
_exptl_absorpt_process_details 'XSCAnS (Siemens, 1996)'
_exptl_crystal_colour 'dark green'
_exptl_crystal_density_diffrn 1.792
_exptl_crystal_density_method 'not measured'
_exptl_crystal_description prism
_exptl_crystal_F_000 1262
_exptl_crystal_size_max 0.38
_exptl_crystal_size_mid 0.30
_exptl_crystal_size_min 0.20
_refine_diff_density_max 1.395
_refine_diff_density_min -1.018
_refine_diff_density_rms 0.100
_refine_ls_extinction_method none
_refine_ls_goodness_of_fit_ref 1.015
_refine_ls_hydrogen_treatment mixed
_refine_ls_matrix_type full
_refine_ls_number_constraints 0
_refine_ls_number_parameters 658
_refine_ls_number_reflns 8365
_refine_ls_number_restraints 3
_refine_ls_restrained_S_all 1.015
_refine_ls_R_factor_all 0.0613
_refine_ls_R_factor_gt 0.0426
_refine_ls_shift/su_max 0.001
_refine_ls_shift/su_mean 0.000
_refine_ls_structure_factor_coef Fsqd
_refine_ls_weighting_details 'calc w=1/[\s^2^(Fo^2^)+(0.0430P)^2^+3.9509P] where P=(Fo^2^+2Fc^2^)/3'
_refine_ls_weighting_scheme calc
_refine_ls_wR_factor_gt 0.0918
_refine_ls_wR_factor_ref 0.0994
_reflns_number_gt 6790
_reflns_number_total 8365
_reflns_threshold_expression I>2\s(I)
_cod_data_source_file om901065g_si_001.cif
_cod_data_source_block 5a
_cod_original_formula_sum 'C45 H22 F20 O0.50 Os P S4'
_cod_database_code 4067661

loop_
_symmetry_equiv_pos_as_xyz
'x, y, z'
'-x, -y, -z'

loop_
_atom_site_label
_atom_site_type_symbol
_atom_site_fract_x
_atom_site_fract_y
_atom_site_fract_z
_atom_site_U_iso_or_equiv
_atom_site_adp_type
_atom_site_occupancy
_atom_site_symmetry_multiplicity
_atom_site_calc_flag
_atom_site_refinement_flags
Os1 Os 0.23555(2) 0.17038(2) 0.764233(13) 0.03978(9) Uani 1 1 d .
F1 F 0.2726(3) -0.0052(3) 0.77771(19) 0.0488(8) Uani 1 1 d .
P1 P 0.20250(16) 0.36790(13) 0.74681(9) 0.0427(4) Uani 1 1 d .
S1 S 0.08657(17) 0.20018(14) 0.70566(10) 0.0537(4) Uani 1 1 d .
S2 S 0.26897(19) -0.05234(18) 0.63791(11) 0.0667(5) Uani 1 1 d .
S3 S 0.17380(17) 0.17612(14) 0.88687(9) 0.0524(4) Uani 1 1 d .
S4 S 0.43794(17) 0.14252(13) 0.70417(10) 0.0539(4) Uani 1 1 d .
C1 C 0.0736(6) 0.4505(5) 0.8181(3) 0.0465(15) Uani 1 1 d .
C2 C -0.0449(6) 0.4360(6) 0.8393(4) 0.0576(17) Uani 1 1 d .
H2A H -0.0571 0.3829 0.8175 0.069 Uiso 1 1 calc R
C3 C -0.1452(8) 0.4997(7) 0.8924(4) 0.071(2) Uani 1 1 d .
H3A H -0.2238 0.4883 0.9060 0.085 Uiso 1 1 calc R
C4 C -0.1307(8) 0.5795(7) 0.9254(4) 0.073(2) Uani 1 1 d .
C4' C -0.2420(10) 0.6498(10) 0.9823(6) 0.119(4) Uani 1 1 d .
H4'A H -0.2098 0.6762 1.0139 0.178 Uiso 1 1 calc R
H4'B H -0.2912 0.6027 1.0127 0.178 Uiso 1 1 calc R
H4'C H -0.2957 0.7152 0.9564 0.178 Uiso 1 1 calc R
C5 C -0.0141(9) 0.5938(7) 0.9038(5) 0.084(3) Uani 1 1 d .
H5A H -0.0026 0.6478 0.9251 0.101 Uiso 1 1 calc R
C6 C 0.0871(8) 0.5308(6) 0.8513(4) 0.070(2) Uani 1 1 d .
H6A H 0.1654 0.5425 0.8382 0.084 Uiso 1 1 calc R
C7 C 0.3426(6) 0.3964(5) 0.7503(3) 0.0433(14) Uani 1 1 d .
C8 C 0.4024(7) 0.3378(6) 0.8085(4) 0.0576(18) Uani 1 1 d .
H8A H 0.3728 0.2831 0.8430 0.069 Uiso 1 1 calc R
C9 C 0.5047(7) 0.3604(6) 0.8152(4) 0.065(2) Uani 1 1 d .
H9A H 0.5427 0.3208 0.8546 0.078 Uiso 1 1 calc R
C10 C 0.5525(8) 0.4395(7) 0.7656(4) 0.067(2) Uani 1 1 d .
C10' C 0.6655(10) 0.4630(9) 0.7753(6) 0.116(4) Uani 1 1 d .
H10A H 0.7110 0.3993 0.8062 0.174 Uiso 1 1 calc R
H10B H 0.6343 0.5324 0.7989 0.174 Uiso 1 1 calc R
H10C H 0.7223 0.4721 0.7269 0.174 Uiso 1 1 calc R
C11 C 0.4945(8) 0.4962(7) 0.7073(5) 0.079(2) Uani 1 1 d .
H11A H 0.5266 0.5485 0.6719 0.095 Uiso 1 1 calc R
C12 C 0.3890(7) 0.4765(6) 0.7004(4) 0.0637(19) Uani 1 1 d .
H12A H 0.3496 0.5179 0.6618 0.076 Uiso 1 1 calc R
C13 C 0.1696(6) 0.4427(5) 0.6566(3) 0.0461(15) Uani 1 1 d .
C14 C 0.0782(7) 0.5518(6) 0.6512(4) 0.0626(19) Uani 1 1 d .
H14A H 0.0289 0.5876 0.6944 0.075 Uiso 1 1 calc R
C15 C 0.0607(8) 0.6077(6) 0.5809(4) 0.071(2) Uani 1 1 d .
H15A H 0.0009 0.6820 0.5780 0.085 Uiso 1 1 calc R
C16 C 0.1267(8) 0.5586(6) 0.5167(4) 0.065(2) Uani 1 1 d .
C16' C 0.1043(10) 0.6181(7) 0.4402(4) 0.088(3) Uani 1 1 d .
H16A H 0.0323 0.6887 0.4465 0.132 Uiso 1 1 calc R
H16B H 0.0872 0.5681 0.4160 0.132 Uiso 1 1 calc R
H16C H 0.1794 0.6350 0.4097 0.132 Uiso 1 1 calc R
C17 C 0.2194(9) 0.4501(6) 0.5219(4) 0.077(2) Uani 1 1 d .
H17A H 0.2694 0.4156 0.4784 0.093 Uiso 1 1 calc R
C18 C 0.2383(8) 0.3924(6) 0.5914(4) 0.066(2) Uani 1 1 d .
H18A H 0.2986 0.3183 0.5940 0.079 Uiso 1 1 calc R
C19 C 0.0406(7) 0.0755(6) 0.7256(4) 0.0530(17) Uani 1 1 d .
C20 C 0.1119(7) -0.0285(6) 0.6946(4) 0.0550(17) Uani 1 1 d .
C21 C 0.0608(8) -0.1169(7) 0.7142(4) 0.067(2) Uani 1 1 d .
F21 F 0.1280(5) -0.2190(4) 0.6869(3) 0.0960(16) Uani 1 1 d .
C22 C -0.0582(9) -0.1036(8) 0.7605(5) 0.078(2) Uani 1 1 d .
F22 F -0.1066(6) -0.1890(5) 0.7758(4) 0.120(2) Uani 1 1 d .
C23 C -0.1292(8) -0.0025(9) 0.7916(5) 0.080(2) Uani 1 1 d .
F23 F -0.2459(5) 0.0101(6) 0.8386(4) 0.125(2) Uani 1 1 d .
C24 C -0.0795(8) 0.0855(7) 0.7748(4) 0.069(2) Uani 1 1 d .
F24 F -0.1508(5) 0.1820(5) 0.8075(3) 0.1045(17) Uani 1 1 d .
C25 C 0.2543(7) -0.0912(6) 0.5568(4) 0.0603(18) Uani 1 1 d .
C26 C 0.1772(8) -0.0126(7) 0.5108(5) 0.072(2) Uani 1 1 d .
F26 F 0.1051(5) 0.0937(4) 0.5317(3) 0.1036(17) Uani 1 1 d .
C27 C 0.1767(9) -0.0408(10) 0.4448(5) 0.085(3) Uani 1 1 d .
F27 F 0.1014(6) 0.0401(7) 0.4020(3) 0.136(2) Uani 1 1 d .
C28 C 0.2503(10) -0.1460(11) 0.4220(5) 0.088(3) Uani 1 1 d .
F28 F 0.2482(7) -0.1697(7) 0.3564(3) 0.142(3) Uani 1 1 d .
C29 C 0.3255(10) -0.2257(9) 0.4654(6) 0.088(3) Uani 1 1 d .
F29 F 0.3991(7) -0.3298(5) 0.4430(4) 0.131(2) Uani 1 1 d .
C30 C 0.3278(8) -0.1973(7) 0.5316(5) 0.072(2) Uani 1 1 d .
F30 F 0.4055(6) -0.2762(4) 0.5722(3) 0.1048(17) Uani 1 1 d .
C31 C 0.2111(7) 0.0310(6) 0.9294(3) 0.0534(16) Uani 1 1 d .
C32 C 0.3116(8) -0.0155(7) 0.9638(4) 0.0644(19) Uani 1 1 d .
F32 F 0.3810(5) 0.0482(4) 0.9636(3) 0.0963(16) Uani 1 1 d .
C33 C 0.3468(9) -0.1278(8) 0.9972(5) 0.086(3) Uani 1 1 d .
F33 F 0.4452(6) -0.1702(5) 1.0287(4) 0.126(2) Uani 1 1 d .
C34 C 0.2796(11) -0.1941(8) 0.9975(5) 0.091(3) Uani 1 1 d .
F34 F 0.3124(8) -0.3047(5) 1.0305(4) 0.146(3) Uani 1 1 d .
C35 C 0.1777(10) -0.1528(8) 0.9654(5) 0.083(3) Uani 1 1 d .
F35 F 0.1095(7) -0.2170(5) 0.9662(4) 0.132(2) Uani 1 1 d .
C36 C 0.1426(7) -0.0383(6) 0.9318(4) 0.0620(18) Uani 1 1 d .
F36 F 0.0425(5) 0.0033(4) 0.9018(3) 0.0829(13) Uani 1 1 d .
C37 C 0.5225(6) -0.0060(5) 0.6924(4) 0.0537(16) Uani 1 1 d .
C38 C 0.5662(7) -0.0865(6) 0.7489(5) 0.0657(19) Uani 1 1 d .
F38 F 0.5348(5) -0.0563(4) 0.8182(3) 0.0920(14) Uani 1 1 d .
C39 C 0.6434(8) -0.1997(7) 0.7349(6) 0.080(2) Uani 1 1 d .
F39 F 0.6845(6) -0.2766(5) 0.7911(4) 0.131(2) Uani 1 1 d .
C40 C 0.6730(9) -0.2294(7) 0.6639(7) 0.090(3) Uani 1 1 d .
F40 F 0.7457(6) -0.3395(4) 0.6504(4) 0.135(2) Uani 1 1 d .
C41 C 0.6295(9) -0.1522(7) 0.6074(5) 0.083(3) Uani 1 1 d .
F41 F 0.6594(7) -0.1844(5) 0.5387(3) 0.124(2) Uani 1 1 d .
C42 C 0.5566(7) -0.0427(6) 0.6224(4) 0.0606(18) Uani 1 1 d .
F42 F 0.5153(5) 0.0334(4) 0.5649(2) 0.0868(14) Uani 1 1 d .
O1 O 0.3605(19) -0.2435(11) 0.8058(12) 0.139(6) Uani 0.50 1 d PD
H1A H 0.283(9) -0.241(19) 0.814(17) 0.167 Uiso 0.50 1 d PD
H1B H 0.36(2) -0.175(8) 0.789(14) 0.167 Uiso 0.50 1 d PD

loop_
_atom_site_aniso_label
_atom_site_aniso_U_11
_atom_site_aniso_U_22
_atom_site_aniso_U_33
_atom_site_aniso_U_23
_atom_site_aniso_U_13
_atom_site_aniso_U_12
Os1 0.04607(15) 0.03568(13) 0.03950(14) -0.00193(9) -0.01644(10) -0.01278(10)
F1 0.060(2) 0.0329(17) 0.054(2) -0.0006(15) -0.0191(18) -0.0153(16)
P1 0.0514(10) 0.0361(8) 0.0440(9) -0.0030(7) -0.0193(7) -0.0135(7)
S1 0.0626(11) 0.0447(9) 0.0624(10) -0.0032(8) -0.0351(9) -0.0138(8)
S2 0.0633(12) 0.0751(12) 0.0709(12) -0.0244(10) -0.0153(10) -0.0261(10)
S3 0.0657(11) 0.0488(9) 0.0433(9) -0.0029(7) -0.0188(8) -0.0176(8)
S4 0.0512(10) 0.0401(8) 0.0645(11) -0.0031(7) -0.0083(8) -0.0154(7)
C1 0.055(4) 0.042(3) 0.043(3) -0.005(3) -0.020(3) -0.012(3)
C2 0.049(4) 0.055(4) 0.068(4) -0.019(3) -0.020(4) -0.007(3)
C3 0.054(5) 0.082(5) 0.070(5) -0.018(4) -0.012(4) -0.016(4)
C4 0.069(6) 0.075(5) 0.061(5) -0.031(4) -0.018(4) 0.003(4)
C4' 0.085(7) 0.154(10) 0.104(8) -0.076(7) -0.015(6) -0.001(7)
C5 0.088(7) 0.085(6) 0.088(6) -0.052(5) -0.025(5) -0.014(5)
C6 0.070(5) 0.067(5) 0.082(5) -0.032(4) -0.014(4) -0.024(4)
C7 0.052(4) 0.039(3) 0.043(3) -0.004(3) -0.017(3) -0.016(3)
C8 0.070(5) 0.055(4) 0.057(4) 0.007(3) -0.019(4) -0.036(4)
C9 0.081(5) 0.064(4) 0.065(5) 0.016(4) -0.044(4) -0.034(4)
C10 0.071(5) 0.075(5) 0.076(5) 0.004(4) -0.034(4) -0.041(4)
C10' 0.125(9) 0.135(9) 0.139(9) 0.043(7) -0.080(8) -0.093(8)
C11 0.098(6) 0.082(5) 0.081(6) 0.032(4) -0.044(5) -0.060(5)
C12 0.079(5) 0.062(4) 0.064(4) 0.015(4) -0.035(4) -0.039(4)
C13 0.054(4) 0.036(3) 0.053(4) -0.002(3) -0.024(3) -0.013(3)
C14 0.068(5) 0.057(4) 0.057(4) -0.004(3) -0.025(4) -0.008(4)
C15 0.082(6) 0.051(4) 0.070(5) 0.006(4) -0.032(4) -0.009(4)
C16 0.091(6) 0.055(4) 0.060(5) 0.011(4) -0.037(4) -0.032(4)
C16' 0.132(8) 0.078(6) 0.067(5) 0.021(4) -0.052(5) -0.042(6)
C17 0.117(7) 0.058(5) 0.049(4) -0.010(4) -0.022(4) -0.019(5)
C18 0.091(6) 0.040(4) 0.054(4) -0.003(3) -0.021(4) -0.006(4)
C19 0.062(5) 0.057(4) 0.053(4) -0.004(3) -0.030(4) -0.023(3)
C20 0.063(4) 0.058(4) 0.055(4) -0.009(3) -0.028(3) -0.021(4)
C21 0.084(6) 0.063(5) 0.069(5) -0.004(4) -0.027(4) -0.036(4)
F21 0.126(4) 0.060(3) 0.113(4) -0.020(3) -0.025(3) -0.042(3)
C22 0.092(7) 0.085(6) 0.079(6) 0.005(5) -0.027(5) -0.056(6)
F22 0.139(5) 0.116(4) 0.139(5) 0.005(4) -0.028(4) -0.096(4)
C23 0.069(6) 0.106(7) 0.075(6) -0.007(5) -0.016(5) -0.046(5)
F23 0.082(4) 0.165(6) 0.130(5) -0.029(4) 0.012(4) -0.069(4)
C24 0.060(5) 0.079(5) 0.071(5) -0.019(4) -0.017(4) -0.020(4)
F24 0.068(3) 0.105(4) 0.132(5) -0.047(4) -0.003(3) -0.021(3)
C25 0.069(5) 0.059(4) 0.058(4) -0.013(3) -0.016(4) -0.023(4)
C26 0.063(5) 0.081(6) 0.074(5) -0.007(4) -0.017(4) -0.029(5)
F26 0.097(4) 0.079(3) 0.110(4) -0.004(3) -0.033(3) -0.003(3)
C27 0.075(6) 0.120(8) 0.069(6) 0.006(6) -0.027(5) -0.043(6)
F27 0.124(5) 0.198(7) 0.094(4) 0.027(4) -0.065(4) -0.057(5)
C28 0.094(7) 0.134(9) 0.063(6) -0.019(6) -0.012(5) -0.071(7)
F28 0.178(6) 0.232(8) 0.070(3) -0.040(4) -0.020(4) -0.126(6)
C29 0.103(7) 0.087(6) 0.083(6) -0.035(5) 0.003(6) -0.050(6)
F29 0.153(6) 0.112(4) 0.130(5) -0.066(4) -0.001(4) -0.047(4)
C30 0.074(5) 0.066(5) 0.070(5) -0.013(4) -0.016(4) -0.018(4)
F30 0.118(4) 0.071(3) 0.103(4) -0.016(3) -0.036(3) 0.001(3)
C31 0.063(4) 0.054(4) 0.043(4) 0.000(3) -0.012(3) -0.022(3)
C32 0.071(5) 0.070(5) 0.054(4) 0.007(4) -0.023(4) -0.028(4)
F32 0.114(4) 0.104(4) 0.103(4) 0.016(3) -0.067(3) -0.055(3)
C33 0.092(7) 0.078(6) 0.079(6) 0.015(5) -0.040(5) -0.019(5)
F33 0.126(5) 0.116(4) 0.133(5) 0.047(4) -0.082(4) -0.031(4)
C34 0.122(8) 0.065(6) 0.081(6) 0.016(5) -0.031(6) -0.036(6)
F34 0.196(7) 0.075(4) 0.148(6) 0.051(4) -0.059(5) -0.046(4)
C35 0.106(7) 0.075(6) 0.078(6) 0.002(5) -0.013(5) -0.056(6)
F35 0.168(6) 0.113(4) 0.150(6) 0.014(4) -0.035(5) -0.101(5)
C36 0.065(5) 0.067(5) 0.055(4) 0.001(4) -0.017(4) -0.026(4)
F36 0.080(3) 0.101(3) 0.085(3) 0.002(3) -0.026(3) -0.051(3)
C37 0.050(4) 0.045(4) 0.062(4) -0.004(3) -0.010(3) -0.016(3)
C38 0.059(5) 0.062(5) 0.074(5) 0.002(4) -0.021(4) -0.020(4)
F38 0.116(4) 0.088(3) 0.080(3) 0.007(3) -0.047(3) -0.034(3)
C39 0.074(6) 0.056(5) 0.114(7) 0.019(5) -0.044(5) -0.026(4)
F39 0.142(5) 0.075(3) 0.173(6) 0.040(4) -0.087(5) -0.024(3)
C40 0.068(6) 0.054(5) 0.128(9) -0.018(6) 0.002(6) -0.015(4)
F40 0.112(5) 0.048(3) 0.189(6) -0.015(3) -0.001(4) 0.003(3)
C41 0.084(6) 0.065(5) 0.083(6) -0.021(5) 0.010(5) -0.025(5)
F41 0.154(6) 0.087(4) 0.104(4) -0.041(3) 0.019(4) -0.035(4)
C42 0.059(5) 0.045(4) 0.068(5) -0.004(3) -0.001(4) -0.020(3)
F42 0.106(4) 0.084(3) 0.062(3) -0.004(2) -0.008(3) -0.036(3)
O1 0.198(18) 0.057(8) 0.141(14) 0.007(8) -0.051(15) -0.022(9)

loop_
_atom_type_symbol
_atom_type_description
_atom_type_scat_dispersion_real
_atom_type_scat_dispersion_imag
_atom_type_scat_source
C C 0.0033 0.0016 'International Tables Vol C Tables 4.2.6.8 and 6.1.1.4'
H H 0.0000 0.0000 'International Tables Vol C Tables 4.2.6.8 and 6.1.1.4'
O O 0.0106 0.0060 'International Tables Vol C Tables 4.2.6.8 and 6.1.1.4'
F F 0.0171 0.0103 'International Tables Vol C Tables 4.2.6.8 and 6.1.1.4'
P P 0.1023 0.0942 'International Tables Vol C Tables 4.2.6.8 and 6.1.1.4'
S S 0.1246 0.1234 'International Tables Vol C Tables 4.2.6.8 and 6.1.1.4'
Os Os -1.2165 7.6030 'International Tables Vol C Tables 4.2.6.8 and 6.1.1.4'

loop_
_geom_angle_atom_site_label_1
_geom_angle_atom_site_label_2
_geom_angle_atom_site_label_3
_geom_angle
F1 Os1 S3 91.52(10)
F1 Os1 S1 90.58(10)
S3 Os1 S1 117.29(7)
F1 Os1 S4 90.02(11)
S3 Os1 S4 120.12(7)
S1 Os1 S4 122.54(7)
F1 Os1 P1 177.66(11)
S3 Os1 P1 89.47(6)
S1 Os1 P1 90.85(6)
S4 Os1 P1 87.65(6)
C1 P1 C7 103.6(3)
C1 P1 C13 105.7(3)
C7 P1 C13 104.5(3)
C1 P1 Os1 114.9(2)
C7 P1 Os1 112.04(19)
C13 P1 Os1 115.0(2)
C19 S1 Os1 109.2(2)
C20 S2 C25 100.0(3)
C31 S3 Os1 107.0(2)
C37 S4 Os1 110.5(2)
C6 C1 C2 117.7(6)
C6 C1 P1 122.5(6)
C2 C1 P1 119.8(5)
C3 C2 C1 120.8(7)
C3 C2 H2A 119.6
C1 C2 H2A 119.6
C4 C3 C2 121.1(8)
C4 C3 H3A 119.4
C2 C3 H3A 119.4
C5 C4 C3 117.7(7)
C5 C4 C4' 121.9(8)
C3 C4 C4' 120.4(9)
C4 C4' H4'A 109.5
C4 C4' H4'B 109.5
H4'A C4' H4'B 109.5
C4 C4' H4'C 109.5
H4'A C4' H4'C 109.5
H4'B C4' H4'C 109.5
C4 C5 C6 122.1(7)
C4 C5 H5A 119.0
C6 C5 H5A 119.0
C5 C6 C1 120.7(8)
C5 C6 H6A 119.6
C1 C6 H6A 119.6
C12 C7 C8 118.2(6)
C12 C7 P1 123.3(5)
C8 C7 P1 118.5(5)
C9 C8 C7 120.3(6)
C9 C8 H8A 119.8
C7 C8 H8A 119.8
C10 C9 C8 122.1(6)
C10 C9 H9A 118.9
C8 C9 H9A 118.9
C9 C10 C11 117.5(7)
C9 C10 C10' 120.5(7)
C11 C10 C10' 122.0(7)
C10 C10' H10A 109.5
C10 C10' H10B 109.5
H10A C10' H10B 109.5
C10 C10' H10C 109.5
H10A C10' H10C 109.5
H10B C10' H10C 109.5
C10 C11 C12 121.3(7)
C10 C11 H11A 119.3
C12 C11 H11A 119.3
C7 C12 C11 120.5(6)
C7 C12 H12A 119.7
C11 C12 H12A 119.7
C18 C13 C14 118.1(6)
C18 C13 P1 120.2(5)
C14 C13 P1 121.6(5)
C13 C14 C15 119.6(7)
C13 C14 H14A 120.2
C15 C14 H14A 120.2
C16 C15 C14 122.7(7)
C16 C15 H15A 118.7
C14 C15 H15A 118.7
C15 C16 C17 117.7(7)
C15 C16 C16' 122.7(7)
C17 C16 C16' 119.6(7)
C16 C16' H16A 109.5
C16 C16' H16B 109.5
H16A C16' H16B 109.5
C16 C16' H16C 109.5
H16A C16' H16C 109.5
H16B C16' H16C 109.5
C16 C17 C18 120.7(7)
C16 C17 H17A 119.7
C18 C17 H17A 119.7
C13 C18 C17 121.2(7)
C13 C18 H18A 119.4
C17 C18 H18A 119.4
C20 C19 C24 117.9(7)
C20 C19 S1 125.8(6)
C24 C19 S1 116.3(6)
C21 C20 C19 118.9(7)
C21 C20 S2 120.1(6)
C19 C20 S2 120.8(5)
F21 C21 C22 117.6(7)
F21 C21 C20 120.5(7)
C22 C21 C20 121.9(8)
F22 C22 C21 120.4(9)
F22 C22 C23 119.7(9)
C21 C22 C23 120.0(8)
F23 C23 C22 120.0(8)
F23 C23 C24 120.6(9)
C22 C23 C24 119.3(8)
F24 C24 C23 117.5(8)
F24 C24 C19 120.6(7)
C23 C24 C19 121.9(8)
C30 C25 C26 116.1(7)
C30 C25 S2 121.6(6)
C26 C25 S2 122.1(6)
F26 C26 C27 120.1(8)
F26 C26 C25 118.8(7)
C27 C26 C25 121.1(8)
C28 C27 F27 120.7(9)
C28 C27 C26 121.0(9)
F27 C27 C26 118.3(10)
F28 C28 C27 119.1(11)
F28 C28 C29 121.0(11)
C27 C28 C29 119.9(8)
F29 C29 C28 120.2(9)
F29 C29 C30 120.3(10)
C28 C29 C30 119.4(9)
F30 C30 C29 118.2(8)
F30 C30 C25 119.3(7)
C29 C30 C25 122.5(8)
C32 C31 C36 117.5(6)
C32 C31 S3 119.1(5)
C36 C31 S3 123.4(6)
F32 C32 C33 117.7(7)
F32 C32 C31 120.0(6)
C33 C32 C31 122.2(8)
F33 C33 C34 120.4(8)
F33 C33 C32 120.6(9)
C34 C33 C32 119.0(8)
C33 C34 F34 119.8(10)
C33 C34 C35 121.8(8)
F34 C34 C35 118.4(9)
F35 C35 C34 122.3(8)
F35 C35 C36 118.9(9)
C34 C35 C36 118.7(8)
F36 C36 C31 119.9(6)
F36 C36 C35 119.2(7)
C31 C36 C35 120.8(7)
C38 C37 C42 117.0(6)
C38 C37 S4 122.8(6)
C42 C37 S4 119.9(5)
F38 C38 C37 119.7(7)
F38 C38 C39 119.5(7)
C37 C38 C39 120.8(8)
F39 C39 C40 121.8(9)
F39 C39 C38 119.6(9)
C40 C39 C38 118.6(8)
F40 C40 C41 119.3(10)
F40 C40 C39 118.9(10)
C41 C40 C39 121.8(8)
F41 C41 C42 121.5(9)
F41 C41 C40 120.3(8)
C42 C41 C40 118.2(9)
C41 C42 F42 117.2(7)
C41 C42 C37 123.6(8)
F42 C42 C37 119.2(6)
H1A O1 H1B 104(3)

loop_
_geom_bond_atom_site_label_1
_geom_bond_atom_site_label_2
_geom_bond_distance
Os1 F1 2.060(3)
Os1 S3 2.2002(16)
Os1 S1 2.2029(16)
Os1 S4 2.2036(18)
Os1 P1 2.3348(15)
P1 C1 1.817(6)
P1 C7 1.824(6)
P1 C13 1.825(6)
S1 C19 1.781(7)
S2 C20 1.759(7)
S2 C25 1.772(7)
S3 C31 1.773(7)
S4 C37 1.777(6)
C1 C6 1.378(9)
C1 C2 1.387(9)
C2 C3 1.385(10)
C2 H2A 0.9300
C3 C4 1.376(11)
C3 H3A 0.9300
C4 C5 1.364(12)
C4 C4' 1.512(11)
C4' H4'A 0.9600
C4' H4'B 0.9600
C4' H4'C 0.9600
C5 C6 1.378(11)
C5 H5A 0.9300
C6 H6A 0.9300
C7 C12 1.375(9)
C7 C8 1.394(9)
C8 C9 1.374(10)
C8 H8A 0.9300
C9 C10 1.371(10)
C9 H9A 0.9300
C10 C11 1.381(10)
C10 C10' 1.526(11)
C10' H10A 0.9600
C10' H10B 0.9600
C10' H10C 0.9600
C11 C12 1.390(10)
C11 H11A 0.9300
C12 H12A 0.9300
C13 C18 1.373(9)
C13 C14 1.385(9)
C14 C15 1.390(9)
C14 H14A 0.9300
C15 C16 1.348(11)
C15 H15A 0.9300
C16 C17 1.385(11)
C16 C16' 1.519(9)
C16' H16A 0.9600
C16' H16B 0.9600
C16' H16C 0.9600
C17 C18 1.386(10)
C17 H17A 0.9300
C18 H18A 0.9300
C19 C20 1.395(9)
C19 C24 1.396(10)
C20 C21 1.391(10)
C21 F21 1.341(9)
C21 C22 1.360(12)
C22 F22 1.341(9)
C22 C23 1.366(12)
C23 F23 1.346(10)
C23 C24 1.379(11)
C24 F24 1.335(9)
C25 C30 1.377(10)
C25 C26 1.397(11)
C26 F26 1.348(9)
C26 C27 1.364(12)
C27 C28 1.351(13)
C27 F27 1.358(10)
C28 F28 1.338(9)
C28 C29 1.359(14)
C29 F29 1.337(10)
C29 C30 1.376(12)
C30 F30 1.339(9)
C31 C32 1.379(10)
C31 C36 1.380(10)
C32 F32 1.340(9)
C32 C33 1.376(11)
C33 F33 1.325(10)
C33 C34 1.346(13)
C34 F34 1.355(9)
C34 C35 1.367(13)
C35 F35 1.331(10)
C35 C36 1.400(11)
C36 F36 1.325(8)
C37 C38 1.371(10)
C37 C42 1.380(10)
C38 F38 1.337(9)
C38 C39 1.395(11)
C39 F39 1.338(9)
C39 C40 1.369(13)
C40 F40 1.351(9)
C40 C41 1.352(13)
C41 F41 1.341(10)
C41 C42 1.352(10)
C42 F42 1.353(8)
O1 H1A 0.850(10)
O1 H1B 0.849(11)

loop_
_geom_hbond_atom_site_label_D
_geom_hbond_atom_site_label_H
_geom_hbond_atom_site_label_A
_geom_hbond_distance_DH
_geom_hbond_distance_HA
_geom_hbond_distance_DA
_geom_hbond_angle_DHA
O1 H1B F1 0.849(11) 1.98(11) 2.764(13) 154(22)

loop_
_geom_torsion_atom_site_label_1
_geom_torsion_atom_site_label_2
_geom_torsion_atom_site_label_3
_geom_torsion_atom_site_label_4
_geom_torsion
F1 Os1 P1 C1 -147(2)
S3 Os1 P1 C1 -31.9(2)
S1 Os1 P1 C1 85.4(2)
S4 Os1 P1 C1 -152.0(2)
F1 Os1 P1 C7 -29(3)
S3 Os1 P1 C7 86.0(2)
S1 Os1 P1 C7 -156.7(2)
S4 Os1 P1 C7 -34.1(2)
F1 Os1 P1 C13 90(2)
S3 Os1 P1 C13 -154.8(2)
S1 Os1 P1 C13 -37.6(2)
S4 Os1 P1 C13 85.0(2)
F1 Os1 S1 C19 17.9(3)
S3 Os1 S1 C19 -74.1(3)
S4 Os1 S1 C19 108.3(3)
P1 Os1 S1 C19 -163.9(3)
F1 Os1 S3 C31 8.6(3)
S1 Os1 S3 C31 100.1(3)
S4 Os1 S3 C31 -82.3(3)
P1 Os1 S3 C31 -169.3(3)
F1 Os1 S4 C37 4.0(3)
S3 Os1 S4 C37 95.8(3)
S1 Os1 S4 C37 -86.7(3)
P1 Os1 S4 C37 -176.2(3)
C7 P1 C1 C6 11.4(6)
C13 P1 C1 C6 -98.2(6)
Os1 P1 C1 C6 134.0(5)
C7 P1 C1 C2 -170.4(5)
C13 P1 C1 C2 80.0(6)
Os1 P1 C1 C2 -47.9(6)
C6 C1 C2 C3 -0.5(10)
P1 C1 C2 C3 -178.7(6)
C1 C2 C3 C4 0.4(12)
C2 C3 C4 C5 0.1(12)
C2 C3 C4 C4' 178.9(8)
C3 C4 C5 C6 -0.5(14)
C4' C4 C5 C6 -179.3(9)
C4 C5 C6 C1 0.4(14)
C2 C1 C6 C5 0.1(11)
P1 C1 C6 C5 178.3(6)
C1 P1 C7 C12 -99.1(6)
C13 P1 C7 C12 11.4(6)
Os1 P1 C7 C12 136.5(5)
C1 P1 C7 C8 77.9(5)
C13 P1 C7 C8 -171.6(5)
Os1 P1 C7 C8 -46.5(6)
C12 C7 C8 C9 0.0(10)
P1 C7 C8 C9 -177.1(6)
C7 C8 C9 C10 -0.5(12)
C8 C9 C10 C11 -0.5(13)
C8 C9 C10 C10' 179.4(9)
C9 C10 C11 C12 2.0(14)
C10' C10 C11 C12 -178.0(9)
C8 C7 C12 C11 1.4(11)
P1 C7 C12 C11 178.4(6)
C10 C11 C12 C7 -2.5(13)
C1 P1 C13 C18 -169.9(6)
C7 P1 C13 C18 81.1(6)
Os1 P1 C13 C18 -42.1(6)
C1 P1 C13 C14 11.8(7)
C7 P1 C13 C14 -97.2(6)
Os1 P1 C13 C14 139.6(5)
C18 C13 C14 C15 -1.3(11)
P1 C13 C14 C15 177.0(6)
C13 C14 C15 C16 2.1(13)
C14 C15 C16 C17 -2.9(13)
C14 C15 C16 C16' 177.9(8)
C15 C16 C17 C18 3.1(13)
C16' C16 C17 C18 -177.6(8)
C14 C13 C18 C17 1.6(12)
P1 C13 C18 C17 -176.7(7)
C16 C17 C18 C13 -2.6(13)
Os1 S1 C19 C20 -75.5(6)
Os1 S1 C19 C24 106.8(5)
C24 C19 C20 C21 -0.3(10)
S1 C19 C20 C21 -178.0(5)
C24 C19 C20 S2 -175.1(5)
S1 C19 C20 S2 7.3(8)
C25 S2 C20 C21 59.0(6)
C25 S2 C20 C19 -126.3(6)
C19 C20 C21 F21 -178.3(6)
S2 C20 C21 F21 -3.5(10)
C19 C20 C21 C22 2.4(11)
S2 C20 C21 C22 177.2(6)
F21 C21 C22 F22 -2.1(12)
C20 C21 C22 F22 177.2(7)
F21 C21 C22 C23 178.1(8)
C20 C21 C22 C23 -2.6(13)
F22 C22 C23 F23 1.4(13)
C21 C22 C23 F23 -178.8(8)
F22 C22 C23 C24 -179.1(8)
C21 C22 C23 C24 0.8(13)
F23 C23 C24 F24 0.8(12)
C22 C23 C24 F24 -178.8(8)
F23 C23 C24 C19 -179.2(7)
C22 C23 C24 C19 1.3(13)
C20 C19 C24 F24 178.6(6)
S1 C19 C24 F24 -3.6(9)
C20 C19 C24 C23 -1.5(11)
S1 C19 C24 C23 176.4(6)
C20 S2 C25 C30 -119.7(7)
C20 S2 C25 C26 66.7(7)
C30 C25 C26 F26 -178.6(7)
S2 C25 C26 F26 -4.6(11)
C30 C25 C26 C27 -0.3(12)
S2 C25 C26 C27 173.7(7)
F26 C26 C27 C28 178.6(8)
C25 C26 C27 C28 0.3(13)
F26 C26 C27 F27 -0.5(12)
C25 C26 C27 F27 -178.8(7)
F27 C27 C28 F28 0.0(13)
C26 C27 C28 F28 -179.1(8)
F27 C27 C28 C29 179.7(8)
C26 C27 C28 C29 0.6(14)
F28 C28 C29 F29 0.0(14)
C27 C28 C29 F29 -179.7(8)
F28 C28 C29 C30 178.3(8)
C27 C28 C29 C30 -1.4(14)
F29 C29 C30 F30 0.2(13)
C28 C29 C30 F30 -178.1(8)
F29 C29 C30 C25 179.7(8)
C28 C29 C30 C25 1.4(14)
C26 C25 C30 F30 178.9(7)
S2 C25 C30 F30 4.9(11)
C26 C25 C30 C29 -0.6(12)
S2 C25 C30 C29 -174.6(7)
Os1 S3 C31 C32 107.6(6)
Os1 S3 C31 C36 -74.0(6)
C36 C31 C32 F32 -179.6(7)
S3 C31 C32 F32 -1.2(10)
C36 C31 C32 C33 2.3(11)
S3 C31 C32 C33 -179.3(7)
F32 C32 C33 F33 0.8(13)
C31 C32 C33 F33 179.0(8)
F32 C32 C33 C34 -179.3(8)
C31 C32 C33 C34 -1.1(14)
F33 C33 C34 F34 0.3(15)
C32 C33 C34 F34 -179.6(8)
F33 C33 C34 C35 180.0(9)
C32 C33 C34 C35 0.1(16)
C33 C34 C35 F35 -179.1(9)
F34 C34 C35 F35 0.5(15)
C33 C34 C35 C36 -0.2(15)
F34 C34 C35 C36 179.4(8)
C32 C31 C36 F36 177.8(6)
S3 C31 C36 F36 -0.6(10)
C32 C31 C36 C35 -2.4(11)
S3 C31 C36 C35 179.2(6)
F35 C35 C36 F36 0.2(12)
C34 C35 C36 F36 -178.8(8)
F35 C35 C36 C31 -179.6(7)
C34 C35 C36 C31 1.4(13)
Os1 S4 C37 C38 -79.3(6)
Os1 S4 C37 C42 106.5(6)
C42 C37 C38 F38 -179.1(6)
S4 C37 C38 F38 6.5(10)
C42 C37 C38 C39 1.0(11)
S4 C37 C38 C39 -173.4(6)
F38 C38 C39 F39 0.3(12)
C37 C38 C39 F39 -179.8(7)
F38 C38 C39 C40 179.1(8)
C37 C38 C39 C40 -1.0(12)
F39 C39 C40 F40 0.0(14)
C38 C39 C40 F40 -178.7(8)
F39 C39 C40 C41 178.7(8)
C38 C39 C40 C41 0.0(14)
F40 C40 C41 F41 -0.7(14)
C39 C40 C41 F41 -179.4(8)
F40 C40 C41 C42 179.8(8)
C39 C40 C41 C42 1.1(14)
F41 C41 C42 F42 -0.3(12)
C40 C41 C42 F42 179.2(8)
F41 C41 C42 C37 179.4(8)
C40 C41 C42 C37 -1.1(13)
C38 C37 C42 C41 0.1(11)
S4 C37 C42 C41 174.6(7)
C38 C37 C42 F42 179.7(6)
S4 C37 C42 F42 -5.7(9)
